data_4062546
loop_
_publ_author_name
'Fenwick, Andrew E.'
'Phomphrai, Khamphee'
'Thorn, Matthew G.'
'Vilardo, Jonathan S.'
'Trefun, Christine A.'
'Hanna, Brigitte'
'Fanwick, Phillip E.'
'Rothwell, Ian P.'

_publ_section_title
;
 Formation of Neutral and Cationic Methyl Derivatives of Titanium Containing
 Cyclopentadienyl and Aryloxide Ancillary Ligation
;
_journal_coden_ASTM ORGND7
_journal_issue 9
_journal_name_full Organometallics
_journal_page_first 2146
_journal_page_last 2156
_journal_paper_doi 10.1021/om0341404
_journal_volume 23
_journal_year 2004
_chemical_formula_moiety 'C44 H24 B1 F15 O1 Ti1'
_chemical_formula_sum 'C44 H24 B F15 O Ti'
_space_group_IT_number 2
_symmetry_cell_setting triclinic
_symmetry_Int_Tables_number 2
_symmetry_space_group_name_Hall '-P 1'
_symmetry_space_group_name_H-M 'P -1'
_cell_angle_alpha 71.440(2)
_cell_angle_beta 84.811(1)
_cell_angle_gamma 83.982(2)
_cell_formula_units_Z 2
_cell_length_a 12.2084(5)
_cell_length_b 12.3668(2)
_cell_length_c 13.7876(5)
_cell_volume 1958.897
_diffrn_ambient_temperature 203
_exptl_crystal_density_diffrn 1.547
_cod_original_formula_sum 'C44 H24 B1 F15 O1 Ti1'
_cod_database_code 4062546

loop_
_symmetry_equiv_pos_site_id
_symmetry_equiv_pos_as_xyz
1 x,y,z
2 -x,-y,-z

loop_
_atom_site_label
_atom_site_type_symbol
_atom_site_fract_x
_atom_site_fract_y
_atom_site_fract_z
Ti1 Ti 0.16364(3) 0.81045(3) 0.27041(3)
F1 F 0.38071(15) 0.92564(12) 0.11907(12)
F2 F 0.60019(17) 0.93276(17) 0.10904(16)
F3 F 0.69099(16) 1.0851(2) 0.17708(17)
F4 F 0.55754(16) 1.22844(15) 0.25900(13)
F5 F 0.33783(14) 1.21940(12) 0.27209(12)
F6 F 0.27560(15) 1.19337(15) -0.00147(12)
F7 F 0.15124(17) 1.36579(15) -0.12138(13)
F8 F -0.04645(15) 1.43706(12) -0.04827(13)
F9 F -0.11894(18) 1.33386(17) 0.14777(16)
F10 F 0.00133(16) 1.16106(15) 0.26873(13)
F11 F -0.06293(13) 0.88454(12) 0.39447(13)
F12 F -0.15408(15) 0.79331(15) 0.58246(15)
F13 F -0.07457(16) 0.58442(16) 0.70336(13)
F14 F 0.09384(14) 0.46522(13) 0.62980(12)
F15 F 0.18527(12) 0.55384(10) 0.44048(11)
O1 O 0.29615(12) 0.74048(11) 0.2998(1)
C1 C 0.0236(3) 0.9045(2) 0.1515(2)
C2 C -0.0020(3) 0.7923(2) 0.1996(2)
C3 C 0.0840(3) 0.7194(2) 0.1748(2)
C4 C 0.1620(3) 0.7868(2) 0.1097(2)
C5 C 0.1252(3) 0.9022(2) 0.09568(19)
C6 C 0.40122(18) 0.69289(16) 0.32303(15)
C7 C 0.45693(19) 0.62512(17) 0.26727(16)
C8 C 0.5649(2) 0.57915(19) 0.29196(18)
C9 C 0.6116(2) 0.6022(2) 0.3696(2)
C10 C 0.5568(2) 0.66875(19) 0.42621(18)
C11 C 0.44990(19) 0.71592(16) 0.40223(16)
C12 C 0.1744(2) 0.96867(17) 0.29597(17)
C13 C 0.3513(2) 1.07201(18) 0.19651(17)
C14 C 0.4228(2) 1.0014(2) 0.15595(19)
C15 C 0.5355(3) 1.0038(2) 0.1491(2)
C16 C 0.5812(2) 1.0808(3) 0.1840(2)
C17 C 0.5140(2) 1.1531(2) 0.2245(2)
C18 C 0.4014(2) 1.14778(19) 0.23004(18)
C19 C 0.1453(2) 1.16701(17) 0.13999(17)
C20 C 0.1785(2) 1.22530(19) 0.03926(19)
C21 C 0.1150(3) 1.3145(2) -0.02426(19)
C22 C 0.0152(3) 1.35012(19) 0.0120(2)
C23 C -0.0211(2) 1.2972(2) 0.1110(2)
C24 C 0.0430(2) 1.2076(2) 0.1721(2)
C25 C 0.06873(19) 0.72585(17) 0.41058(17)
C26 C -0.0195(2) 0.77992(19) 0.4507(2)
C27 C -0.0690(2) 0.7351(2) 0.5481(2)
C28 C -0.0292(2) 0.6297(2) 0.6082(2)
C29 C 0.0563(2) 0.5697(2) 0.57102(18)
C30 C 0.10233(19) 0.61815(18) 0.47353(18)
C31 C 0.40439(19) 0.59978(17) 0.18358(16)
C32 C 0.3275(2) 0.51860(19) 0.20768(17)
C33 C 0.2839(2) 0.4885(2) 0.13107(19)
C34 C 0.3179(2) 0.5388(2) 0.03022(19)
C35 C 0.3949(3) 0.6190(2) 0.00537(19)
C36 C 0.4376(2) 0.6497(2) 0.08172(18)
C37 C 0.6282(2) 0.5034(2) 0.2359(2)
C38 C 0.6121(3) 0.6875(2) 0.5123(2)
C39 C 0.38745(19) 0.78831(17) 0.46040(17)
C40 C 0.4135(2) 0.90004(18) 0.44470(19)
C41 C 0.3538(3) 0.9669(2) 0.4978(2)
C42 C 0.2689(3) 0.9233(3) 0.5680(2)
C43 C 0.2447(2) 0.8124(3) 0.5857(2)
C44 C 0.3033(2) 0.7447(2) 0.53280(19)
B1 B 0.2208(2) 1.0660(2) 0.2127(2)
H1 H -0.01900 0.97000 0.15600
H2 H -0.06500 0.77000 0.24100
H3 H 0.08800 0.64000 0.19800
H4 H 0.22700 0.76000 0.08100
H5 H 0.16200 0.96600 0.05600
H6 H 0.68300 0.57200 0.38500
H7 H 0.30500 0.48400 0.27600
H8 H 0.23200 0.43400 0.14800
H9 H 0.28900 0.51900 -0.02100
H10 H 0.41800 0.65300 -0.06300
H11 H 0.48900 0.70400 0.06400
H12 H 0.70100 0.48100 0.26100
H13 H 0.63400 0.54400 0.16400
H14 H 0.59000 0.43600 0.24700
H15 H 0.67900 0.63800 0.52600
H16 H 0.56300 0.67100 0.57300
H17 H 0.63000 0.76600 0.49300
H18 H 0.47100 0.93000 0.39800
H19 H 0.37100 1.04200 0.48600
H20 H 0.22800 0.96900 0.60300
H21 H 0.18800 0.78200 0.63400
H22 H 0.28600 0.67000 0.54600
H23 H 0.10100 0.99500 0.31600
H24 H 0.21800 0.95400 0.35500
